data_2200613
loop_
_publ_author_name
'Farrugia, Louis J.'
'Cross, Ronald J.'
'Barley, Helen R. L.'

_publ_section_title
;
 <i>cis</i>-(2-Amino-1,1-dimethylethylamine)dichloropalladium(II)
 ethanol hemisolvate
;
_journal_issue 11
_journal_name_full 'Acta Crystallographica Section E'
_journal_page_first m494
_journal_page_last m495
_journal_paper_doi 10.1107/S1600536801015884
_journal_volume 57
_journal_year 2001
_chemical_formula_iupac 'C4 H12 Cl2 N2 Pd, 0.5 C2 H6 O'
_chemical_formula_moiety 'C4 H12 Cl2 N2 Pd, 0.5 C2 H6 O'
_chemical_formula_sum 'C5 H15 Cl2 N2 O0.5 Pd'
_chemical_formula_weight 288.49
_chemical_name_systematic
;
 cis-(2-amino-1,1-dimethylethylamine)-dichloro-palladium(II) ethanol solvate
;
_space_group_IT_number 15
_symmetry_cell_setting monoclinic
_symmetry_space_group_name_Hall '-I 2ya'
_symmetry_space_group_name_H-M 'I 1 2/a 1'
_cell_angle_alpha 90
_cell_angle_beta 90.28(2)
_cell_angle_gamma 90
_cell_formula_units_Z 8
_cell_length_a 16.435(5)
_cell_length_b 7.562(5)
_cell_length_c 16.527(4)
_cell_measurement_reflns_used 3005
_cell_measurement_temperature 150(2)
_cell_measurement_theta_max 30.034
_cell_measurement_theta_min 2
_cell_volume 2054.0(16)
_computing_cell_refinement 'HKL SCALEPACK (Otwinowski & Minor, 1997)'
_computing_data_collection 'COLLECT (Nonius, 1997-2000)'
_computing_data_reduction 'HKL DENZO (Otwinowski & Minor, 1997) and WinGX (Farrugia, 1999)'
_computing_molecular_graphics 'ORTEP-3 for Windows (Farrugia, 1997)'
_computing_publication_material 'WinGX publication routines (Farrugia, 1999)'
_computing_structure_refinement 'SHELXL97 (Sheldrick, 1997)'
_computing_structure_solution 'SHELXS97 (Sheldrick, 1997)'
_diffrn_ambient_temperature 150(2)
_diffrn_measured_fraction_theta_full .997
_diffrn_measured_fraction_theta_max .997
_diffrn_measurement_device_type KappaCCD
_diffrn_measurement_method 'CCD rotation images, thick slices'
_diffrn_radiation_monochromator graphite
_diffrn_radiation_type MoK\a
_diffrn_radiation_wavelength .71073
_diffrn_reflns_av_R_equivalents .0451
_diffrn_reflns_limit_h_max 23
_diffrn_reflns_limit_h_min -23
_diffrn_reflns_limit_k_max 10
_diffrn_reflns_limit_k_min -9
_diffrn_reflns_limit_l_max 23
_diffrn_reflns_limit_l_min -23
_diffrn_reflns_number 15940
_diffrn_reflns_reduction_process
;
 Scaled and merged with SORTAV
 R.H. Blessing, (1987) Cryst. Rev. 1, 3-58
 R.H. Blessing, (1989) J. Appl. Cryst. 22, 396-397
;
_diffrn_reflns_theta_full 30.02
_diffrn_reflns_theta_max 30.02
_diffrn_reflns_theta_min 2.46
_exptl_absorpt_coefficient_mu 2.274
_exptl_absorpt_correction_T_max .834
_exptl_absorpt_correction_T_min .727
_exptl_absorpt_correction_type multi-scan
_exptl_absorpt_process_details
;
 Blessing (1995)
;
_exptl_crystal_colour yellow-green
_exptl_crystal_density_diffrn 1.866
_exptl_crystal_density_method 'not measured'
_exptl_crystal_description 'rectangular block'
_exptl_crystal_F_000 1144
_exptl_crystal_size_max .2
_exptl_crystal_size_mid .08
_exptl_crystal_size_min .08
_refine_diff_density_max .67
_refine_diff_density_min -.636
_refine_ls_extinction_method none
_refine_ls_goodness_of_fit_ref 1.055
_refine_ls_hydrogen_treatment refU
_refine_ls_matrix_type full
_refine_ls_number_parameters 123
_refine_ls_number_reflns 2993
_refine_ls_number_restraints 0
_refine_ls_restrained_S_all 1.055
_refine_ls_R_factor_all .0352
_refine_ls_R_factor_gt .0258
_refine_ls_shift/su_max .002
_refine_ls_shift/su_mean 0
_refine_ls_structure_factor_coef Fsqd
_refine_ls_weighting_details 'calc w = 1/[\s^2^(Fo^2^)+(0.0222P)^2^+4.1385P] where P = (Fo^2^+2Fc^2^)/3'
_refine_ls_weighting_scheme calc
_refine_ls_wR_factor_ref .0583
_reflns_number_gt 2577
_reflns_number_total 2993
_reflns_threshold_expression I>2\s(I)
_cod_data_source_file cf6110.cif
_cod_data_source_block I
_cod_original_cell_volume 2053.9(16)
_cod_original_sg_symbol_H-M 'I 2/a'
_cod_database_code 2200613
_cod_database_fobs_code 2200613

loop_
_symmetry_equiv_pos_as_xyz
'x, y, z'
'-x+1/2, y, -z'
'x+1/2, y+1/2, z+1/2'
'-x+1, y+1/2, -z+1/2'
'-x, -y, -z'
'x-1/2, -y, z'
'-x+1/2, -y+1/2, -z+1/2'
'x, -y+1/2, z+1/2'

loop_
_atom_site_label
_atom_site_fract_x
_atom_site_fract_y
_atom_site_fract_z
_atom_site_U_iso_or_equiv
_atom_site_adp_type
_atom_site_calc_flag
_atom_site_refinement_flags
_atom_site_occupancy
_atom_site_disorder_assembly
_atom_site_disorder_group
_atom_site_type_symbol
Pd .750252(10) .07626(2) .182124(9) .02253(6) Uani d . 1 . . Pd
Cl2 .84550(4) -.06266(8) .26453(4) .03756(15) Uani d . 1 . . Cl
Cl1 .84636(4) .17181(10) .09074(3) .03878(16) Uani d . 1 . . Cl
N1 .66102(11) .1942(3) .11725(10) .0254(4) Uani d . 1 . . N
H12 .6606 .3134 .1283 .054(10) Uiso calc R 1 . . H
H11 .671 .1799 .0629 .043(8) Uiso calc R 1 . . H
N2 .65645(12) .0038(3) .25503(12) .0313(4) Uani d . 1 . . N
H21 .6488 -.1165 .252 .050(9) Uiso calc R 1 . . H
H22 .6686 .0323 .3078 .054(9) Uiso calc R 1 . . H
C1 .57971(13) .1159(3) .13749(13) .0277(5) Uani d . 1 . . C
C10 .51213(15) .2408(4) .10985(16) .0384(6) Uani d . 1 . . C
H10A .4592 .1913 .125 .045(8) Uiso calc R 1 . . H
H10B .5144 .255 .051 .045(8) Uiso calc R 1 . . H
H10C .5193 .3562 .1359 .046(8) Uiso calc R 1 . . H
C11 .57229(16) -.0635(4) .09621(15) .0348(6) Uani d . 1 . . C
H11A .6158 -.1415 .1156 .044(8) Uiso calc R 1 . . H
H11B .5769 -.0484 .0375 .037(8) Uiso calc R 1 . . H
H11C .5194 -.1159 .109 .045(8) Uiso calc R 1 . . H
C2 .58073(14) .0965(4) .22943(14) .0314(5) Uani d . 1 . . C
H2A .5783 .2147 .255 .026(6) Uiso calc R 1 . . H
H2B .5326 .028 .2471 .037(7) Uiso calc R 1 . . H
C100 .7223(7) .8271(17) .4655(6) .045(2) Uani d P .5 . . C
H10D .727 .7098 .4394 .054 Uiso calc PR .5 . . H
H10E .6693 .8335 .4936 .054 Uiso calc PR .5 . . H
C101 .7912(10) .855(3) .5246(12) .125(9) Uani d P .5 . . C
H10F .7901 .7622 .5658 .188 Uiso calc PR .5 . . H
H10G .7851 .9709 .5507 .188 Uiso calc PR .5 . . H
H10H .8431 .8512 .4958 .188 Uiso calc PR .5 . . H
O100 .7278(6) .9516(12) .4123(4) .129(3) Uani d P .5 . . O
H100 .6911 .9389 .3773 .194 Uiso calc PR .5 . . H

loop_
_atom_site_aniso_label
_atom_site_aniso_U_11
_atom_site_aniso_U_22
_atom_site_aniso_U_33
_atom_site_aniso_U_12
_atom_site_aniso_U_13
_atom_site_aniso_U_23
Pd .02233(9) .02410(10) .02112(9) -.00189(7) -.00549(6) .00008(7)
Cl2 .0318(3) .0346(3) .0461(4) -.0044(2) -.0164(3) .0124(3)
Cl1 .0278(3) .0636(5) .0249(3) -.0062(3) -.0020(2) .0043(3)
N1 .0251(9) .0325(11) .0186(8) .0025(8) -.0039(7) -.0004(8)
N2 .0284(10) .0413(13) .0240(9) -.0087(9) -.0066(7) .0051(9)
C1 .0222(10) .0391(14) .0218(10) .0005(9) -.0032(8) -.0030(9)
C10 .0298(12) .0522(18) .0330(13) .0123(12) -.0062(10) -.0060(12)
C11 .0310(12) .0465(16) .0270(12) -.0036(11) -.0070(9) -.0069(11)
C2 .0262(11) .0461(15) .0219(10) -.0039(10) -.0010(8) -.0038(10)
C100 .042(4) .054(5) .038(4) -.011(3) -.022(3) .010(3)
C101 .126(13) .115(14) .135(14) .010(9) .056(10) -.059(11)
O100 .172(8) .166(8) .049(3) -.033(6) -.035(4) .033(4)

loop_
_atom_type_symbol
_atom_type_description
_atom_type_scat_dispersion_real
_atom_type_scat_dispersion_imag
_atom_type_scat_source
C C .0033 .0016 'International Tables Vol C Tables 4.2.6.8 and 6.1.1.4'
H H 0 0 'International Tables Vol C Tables 4.2.6.8 and 6.1.1.4'
N N .0061 .0033 'International Tables Vol C Tables 4.2.6.8 and 6.1.1.4'
Cl Cl .1484 .1585 'International Tables Vol C Tables 4.2.6.8 and 6.1.1.4'
Pd Pd -.9988 1.0072 'International Tables Vol C Tables 4.2.6.8 and 6.1.1.4'
O O .0106 .006 'International Tables Vol C Tables 4.2.6.8 and 6.1.1.4'

loop_
_geom_angle_atom_site_label_1
_geom_angle_atom_site_label_2
_geom_angle_atom_site_label_3
_geom_angle
_geom_angle_publ_flag
N1 Pd N2 83.28(8) yes
N1 Pd Cl1 90.69(6) yes
N2 Pd Cl1 173.96(6) yes
N1 Pd Cl2 175.58(5) yes
N2 Pd Cl2 92.38(6) yes
Cl1 Pd Cl2 93.66(3) yes
C1 N1 Pd 110.66(14) ?
C1 N1 H12 109.5 ?
Pd N1 H12 109.5 ?
C1 N1 H11 109.5 ?
Pd N1 H11 109.5 ?
H12 N1 H11 108.1 ?
C2 N2 Pd 109.86(15) ?
C2 N2 H21 109.7 ?
Pd N2 H21 109.7 ?
C2 N2 H22 109.7 ?
Pd N2 H22 109.7 ?
H21 N2 H22 108.2 ?
N1 C1 C11 108.71(19) ?
N1 C1 C10 109.7(2) ?
C11 C1 C10 111.1(2) ?
N1 C1 C2 104.73(17) ?
C11 C1 C2 111.1(2) ?
C10 C1 C2 111.2(2) ?
C1 C10 H10A 109.5 ?
C1 C10 H10B 109.5 ?
H10A C10 H10B 109.5 ?
C1 C10 H10C 109.5 ?
H10A C10 H10C 109.5 ?
H10B C10 H10C 109.5 ?
C1 C11 H11A 109.5 ?
C1 C11 H11B 109.5 ?
H11A C11 H11B 109.5 ?
C1 C11 H11C 109.5 ?
H11A C11 H11C 109.5 ?
H11B C11 H11C 109.5 ?
N2 C2 C1 109.49(19) ?
N2 C2 H2A 109.8 ?
C1 C2 H2A 109.8 ?
N2 C2 H2B 109.8 ?
C1 C2 H2B 109.8 ?
H2A C2 H2B 108.2 ?
O100 C100 C101 106.5(13) ?
O100 C100 H10D 110.4 ?
C101 C100 H10D 110.4 ?
O100 C100 H10E 110.4 ?
C101 C100 H10E 110.4 ?
H10D C100 H10E 108.6 ?
C100 C101 H10F 109.5 ?
C100 C101 H10G 109.5 ?
H10F C101 H10G 109.5 ?
C100 C101 H10H 109.5 ?
H10F C101 H10H 109.5 ?
H10G C101 H10H 109.5 ?
C100 O100 H100 109.5 ?

loop_
_geom_bond_atom_site_label_1
_geom_bond_atom_site_label_2
_geom_bond_site_symmetry_2
_geom_bond_distance
_geom_bond_publ_flag
Pd N1 . 2.0197(19) yes
Pd N2 . 2.036(2) yes
Pd Cl1 . 2.3068(8) yes
Pd Cl2 . 2.3213(9) yes
N1 C1 . 1.501(3) yes
N1 H12 . .92 ?
N1 H11 . .92 ?
N2 C2 . 1.488(3) yes
N2 H21 . .92 ?
N2 H22 . .92 ?
C1 C11 . 1.523(4) yes
C1 C10 . 1.526(3) yes
C1 C2 . 1.527(3) yes
C10 H10A . .98 ?
C10 H10B . .98 ?
C10 H10C . .98 ?
C11 H11A . .98 ?
C11 H11B . .98 ?
C11 H11C . .98 ?
C2 H2A . .99 ?
C2 H2B . .99 ?
C100 O100 . 1.292(14) ?
C100 C101 . 1.506(14) ?
C100 H10D . .99 ?
C100 H10E . .99 ?
C101 H10F . .98 ?
C101 H10G . .98 ?
C101 H10H . .98 ?
O100 H100 . .84 ?

loop_
_geom_hbond_atom_site_label_D
_geom_hbond_atom_site_label_H
_geom_hbond_atom_site_label_A
_geom_hbond_site_symmetry_A
_geom_hbond_distance_DH
_geom_hbond_distance_HA
_geom_hbond_distance_DA
_geom_hbond_angle_DHA
N1 H12 Cl2 7_655 .92 2.59 3.405(3) 148.2
N1 H12 O100 7_665 .92 2.64 3.280(9) 127.0
N1 H11 Cl1 2_655 .92 2.55 3.443(2) 162.5
N2 H21 Cl2 7_645 .92 2.44 3.352(3) 169.5
N2 H22 O100 1_545 .92 2.07 2.873(6) 145.2
N2 H22 Cl1 7_655 .92 2.81 3.538(3) 137.2
O100 H100 N2 1_565 .84 2.15 2.873(6) 143.7
